data_1558786
loop_
_publ_author_name
'Reichel, Marco'
'Unger, Cornelia'
'Dubovnik, Sviatlana'
'Roidl, Andreas'
'Kornath, Andreas'
'Karaghiosoff, Konstantin'

_publ_section_title
;
 Synthesis, structural and toxicological investigations of quarternary
 phosphonium salts containing the P-bonded bioisosteric CH2F moiety
;
_journal_issue 33
_journal_name_full 'New Journal of Chemistry'
_journal_page_first 14306
_journal_page_last 14315
_journal_paper_doi 10.1039/D0NJ02310H
_journal_volume 44
_journal_year 2020
_chemical_formula_moiety 'C10 H14 F N3 P, I'
_chemical_formula_sum 'C10 H14 F I N3 P'
_chemical_formula_weight 353.11
_chemical_name_systematic
;
tris(2-cyanoethyl)(fluoromethyl)phosphonium iodide
;
_space_group_crystal_system monoclinic
_space_group_IT_number 14
_space_group_name_Hall '-P 2ybc'
_space_group_name_H-M_alt 'P 1 21/c 1'
_atom_sites_solution_hydrogens geom
_atom_sites_solution_primary direct
_atom_sites_solution_secondary difmap
_audit_creation_method SHELXL-2014
_audit_update_record
;
2020-04-04 deposited with the CCDC.	2020-08-03 downloaded from the CCDC.
;
_cell_angle_alpha 90
_cell_angle_beta 100.741(2)
_cell_angle_gamma 90
_cell_formula_units_Z 4
_cell_length_a 8.7566(2)
_cell_length_b 9.3257(3)
_cell_length_c 17.2049(5)
_cell_measurement_reflns_used 7216
_cell_measurement_temperature 143(2)
_cell_measurement_theta_max 32.2870
_cell_measurement_theta_min 4.5000
_cell_volume 1380.36(7)
_computing_cell_refinement
;
CrysAlisPro, Agilent Technologies,
Version 1.171.37.33 (release 27-03-2014 CrysAlis171 .NET)
(compiled Mar 27 2014,17:12:48)
;
_computing_data_collection
;
CrysAlisPro, Agilent Technologies,
Version 1.171.37.33 (release 27-03-2014 CrysAlis171 .NET)
(compiled Mar 27 2014,17:12:48)
;
_computing_data_reduction
;
CrysAlisPro, Agilent Technologies,
Version 1.171.37.33 (release 27-03-2014 CrysAlis171 .NET)
(compiled Mar 27 2014,17:12:48)
;
_computing_molecular_graphics
;
'ORTEP (M. N. Burnett, C. K. Johnson, ORTEP-III: Oak Ridge Thermal Ellipsoid
# Plot Program for Crystal Structure Illustrations, Oak Ridge National
# Laboratory Report ORNL-6895, 1996). Windows version (L. J. Farrugia, Univ.
# Glasgow) used --- SCHAKAL (E. Keller, University of  Freiburg (Breisgau),
# Germany, 1995)'
;
_computing_publication_material
;
PLATON (A. L. Spek, Acta Crystallogr, Sect. A, 1990, 46, C34, 1995 version).
# --- T.B.Cohen, Pure Appl. Chem. 1996,68,2339-2359 (atomic masses).
;
_computing_structure_refinement 'SHELXL-2014 (Sheldrick, 2014)'
_computing_structure_solution 'SHELXS-97 (Sheldrick, 1990)'
_diffrn_ambient_temperature 143(2)
_diffrn_detector_area_resol_mean 15.9809
_diffrn_measured_fraction_theta_full 0.992
_diffrn_measured_fraction_theta_max 0.995
_diffrn_measurement_device_type 'Xcalibur, Sapphire3'
_diffrn_measurement_method '\w scans'
_diffrn_radiation_type MoK\a
_diffrn_radiation_wavelength 0.71073
_diffrn_reflns_av_R_equivalents 0.0388
_diffrn_reflns_av_unetI/netI 0.0246
_diffrn_reflns_Laue_measured_fraction_full 0.992
_diffrn_reflns_Laue_measured_fraction_max 0.995
_diffrn_reflns_limit_h_max 12
_diffrn_reflns_limit_h_min -12
_diffrn_reflns_limit_k_max 13
_diffrn_reflns_limit_k_min -13
_diffrn_reflns_limit_l_max 24
_diffrn_reflns_limit_l_min -24
_diffrn_reflns_number 27409
_diffrn_reflns_point_group_measured_fraction_full 0.992
_diffrn_reflns_point_group_measured_fraction_max 0.995
_diffrn_reflns_theta_full 25.242
_diffrn_reflns_theta_max 30.505
_diffrn_reflns_theta_min 4.226
_diffrn_source 'Enhance (Mo) X-ray Source'
_exptl_absorpt_coefficient_mu 2.427
_exptl_absorpt_correction_T_max 1.00000
_exptl_absorpt_correction_T_min 0.78524
_exptl_absorpt_correction_type multi-scan
_exptl_absorpt_process_details
;
CrysAlisPro, Agilent Technologies,
Version 1.171.37.33 (release 27-03-2014 CrysAlis171 .NET)
(compiled Mar 27 2014,17:12:48)
Empirical absorption correction using spherical harmonics,
implemented in SCALE3 ABSPACK scaling algorithm.
;
_exptl_crystal_colour colorless
_exptl_crystal_density_diffrn 1.699
_exptl_crystal_description block
_exptl_crystal_F_000 688
_exptl_crystal_size_max 0.393
_exptl_crystal_size_mid 0.307
_exptl_crystal_size_min 0.165
_refine_diff_density_max 0.916
_refine_diff_density_min -0.561
_refine_diff_density_rms 0.082
_refine_ls_extinction_method none
_refine_ls_goodness_of_fit_ref 1.021
_refine_ls_hydrogen_treatment mixed
_refine_ls_matrix_type full
_refine_ls_number_parameters 152
_refine_ls_number_reflns 4202
_refine_ls_number_restraints 0
_refine_ls_restrained_S_all 1.021
_refine_ls_R_factor_all 0.0351
_refine_ls_R_factor_gt 0.0241
_refine_ls_shift/su_max 0.001
_refine_ls_shift/su_mean 0.000
_refine_ls_structure_factor_coef Fsqd
_refine_ls_weighting_details 'w=1/[\s^2^(Fo^2^)+(0.0188P)^2^+0.9227P] where P=(Fo^2^+2Fc^2^)/3'
_refine_ls_weighting_scheme calc
_refine_ls_wR_factor_gt 0.0497
_refine_ls_wR_factor_ref 0.0547
_reflns_Friedel_coverage 0.000
_reflns_number_gt 3398
_reflns_number_total 4202
_reflns_threshold_expression 'I > 2\s(I)'
_cod_data_source_file d0nj02310h2.cif
_cod_data_source_block test1_CCDC3
_cod_depositor_comments
;Adding full bibliography for 1558783--1558787.cif.

 Adding full bibliography for 1558783--1558787.cif.
;
_cod_original_sg_symbol_H-M 'P 21/c'
_cod_database_code 1558786
_shelx_space_group_comment
;
The symmetry employed for this shelxl refinement is uniquely defined
by the following loop, which should always be used as a source of
symmetry information in preference to the above space-group names.
They are only intended as comments.
;
_shelx_estimated_absorpt_t_min 0.449
_shelx_estimated_absorpt_t_max 0.690
_shelxl_version_number 2014-3

loop_
_space_group_symop_operation_xyz
'x, y, z'
'-x, y+1/2, -z+1/2'
'-x, -y, -z'
'x, -y-1/2, z-1/2'

loop_
_atom_site_label
_atom_site_type_symbol
_atom_site_fract_x
_atom_site_fract_y
_atom_site_fract_z
_atom_site_U_iso_or_equiv
_atom_site_adp_type
_atom_site_occupancy
_atom_site_site_symmetry_order
_atom_site_calc_flag
_atom_site_refinement_flags_posn
_atom_site_refinement_flags_adp
_atom_site_refinement_flags_occupancy
_atom_site_disorder_assembly
_atom_site_disorder_group
I1 I 0.26404(2) 0.50419(2) 0.37597(2) 0.02569(5) Uani 1 1 d . . . . .
P1 P 0.28101(6) 0.28190(5) 0.62292(3) 0.01633(9) Uani 1 1 d . . . . .
C2 C 0.4006(2) 0.2338(2) 0.55293(11) 0.0201(4) Uani 1 1 d . . . . .
H2A H 0.4428(8) 0.3157(14) 0.5368(3) 0.024 Uiso 1 1 calc R U . . .
H2B H 0.4808(14) 0.1783(9) 0.5782(4) 0.024 Uiso 1 1 calc R U . . .
C6 C 0.0362(3) 0.1765(2) 0.68826(13) 0.0270(4) Uani 1 1 d . . . . .
H6A H 0.0900(10) 0.2024(5) 0.7371(9) 0.032 Uiso 1 1 calc R U . . .
H6B H -0.0218(11) 0.2537(14) 0.6672(4) 0.032 Uiso 1 1 calc R U . . .
F1 F 0.50471(16) 0.18828(15) 0.73068(8) 0.0362(3) Uani 1 1 d . . . . .
N2 N -0.1499(2) -0.0337(2) 0.70425(14) 0.0412(5) Uani 1 1 d . . . . .
C10 C 0.1654(2) 0.7014(2) 0.56757(13) 0.0270(4) Uani 1 1 d . . . . .
C9 C 0.2645(2) 0.5816(2) 0.60182(13) 0.0259(4) Uani 1 1 d . . . . .
H9A H 0.3025(7) 0.5990(4) 0.6571(10) 0.031 Uiso 1 1 calc R U . . .
H9B H 0.3525(16) 0.5736(3) 0.5760(5) 0.031 Uiso 1 1 calc R U . . .
C5 C 0.1517(2) 0.1369(2) 0.63471(12) 0.0213(4) Uani 1 1 d . . . . .
H5A H 0.0976(10) 0.1108(5) 0.5860(9) 0.026 Uiso 1 1 calc R U . . .
H5B H 0.2093(10) 0.0595(14) 0.6558(4) 0.026 Uiso 1 1 calc R U . . .
C4 C 0.4336(2) 0.1240(2) 0.42939(11) 0.0218(4) Uani 1 1 d . . . . .
N3 N 0.0865(2) 0.7921(2) 0.54059(14) 0.0427(5) Uani 1 1 d . . . . .
N1 N 0.5296(2) 0.1017(2) 0.39417(10) 0.0283(4) Uani 1 1 d . . . . .
C8 C 0.1710(2) 0.4419(2) 0.59150(12) 0.0192(4) Uani 1 1 d . . . . .
H8A H 0.1265(8) 0.4321(3) 0.5388(9) 0.023 Uiso 1 1 calc R U . . .
H8B H 0.0914(14) 0.4492(2) 0.6196(5) 0.023 Uiso 1 1 calc R U . . .
C1 C 0.4137(2) 0.3101(2) 0.71635(11) 0.0230(4) Uani 1 1 d . . . . .
H1A H 0.4756(11) 0.3903(14) 0.71319(12) 0.028 Uiso 1 1 calc R U . . .
H1B H 0.3583(10) 0.3245(4) 0.7569(7) 0.028 Uiso 1 1 calc R U . . .
C3 C 0.3187(2) 0.1528(2) 0.47937(11) 0.0210(4) Uani 1 1 d . . . . .
H3A H 0.2776(8) 0.0667(15) 0.4941(3) 0.025 Uiso 1 1 calc R U . . .
H3B H 0.2374(14) 0.2080(9) 0.4517(5) 0.025 Uiso 1 1 calc R U . . .
C7 C -0.0671(2) 0.0575(2) 0.69691(13) 0.0279(4) Uani 1 1 d . . . . .

loop_
_atom_site_aniso_label
_atom_site_aniso_U_11
_atom_site_aniso_U_22
_atom_site_aniso_U_33
_atom_site_aniso_U_23
_atom_site_aniso_U_13
_atom_site_aniso_U_12
I1 0.01984(7) 0.02815(8) 0.02849(7) 0.00398(5) 0.00296(5) -0.00008(5)
P1 0.0151(2) 0.0168(2) 0.0167(2) -0.00026(17) 0.00206(16) 0.00071(17)
C2 0.0179(9) 0.0219(9) 0.0207(9) -0.0013(7) 0.0039(7) -0.0006(7)
C6 0.0276(11) 0.0227(10) 0.0330(11) 0.0038(8) 0.0121(9) -0.0019(8)
F1 0.0372(8) 0.0382(7) 0.0289(7) 0.0040(6) -0.0052(6) 0.0135(6)
N2 0.0288(11) 0.0429(12) 0.0508(13) 0.0123(10) 0.0045(9) -0.0109(9)
C10 0.0239(10) 0.0198(9) 0.0349(11) -0.0021(8) -0.0010(9) -0.0033(8)
C9 0.0212(10) 0.0195(9) 0.0347(11) 0.0006(8) -0.0012(8) -0.0004(7)
C5 0.0193(9) 0.0194(9) 0.0251(9) 0.0005(7) 0.0039(7) -0.0005(7)
C4 0.0259(10) 0.0205(9) 0.0171(8) -0.0004(7) -0.0008(7) 0.0017(7)
N3 0.0358(11) 0.0265(10) 0.0594(14) 0.0020(9) -0.0080(10) 0.0034(9)
N1 0.0288(9) 0.0336(10) 0.0222(8) 0.0000(7) 0.0040(7) 0.0049(8)
C8 0.0157(8) 0.0182(8) 0.0231(9) 0.0007(7) 0.0018(7) 0.0008(7)
C1 0.0179(9) 0.0300(10) 0.0199(9) -0.0027(8) 0.0000(7) 0.0023(8)
C3 0.0209(9) 0.0218(9) 0.0197(9) -0.0019(7) 0.0026(7) 0.0015(7)
C7 0.0235(10) 0.0308(11) 0.0294(11) 0.0059(9) 0.0047(8) 0.0006(9)

loop_
_atom_type_symbol
_atom_type_description
_atom_type_scat_dispersion_real
_atom_type_scat_dispersion_imag
_atom_type_scat_source
C C 0.0033 0.0016 'International Tables Vol C Tables 4.2.6.8 and 6.1.1.4'
H H 0.0000 0.0000 'International Tables Vol C Tables 4.2.6.8 and 6.1.1.4'
N N 0.0061 0.0033 'International Tables Vol C Tables 4.2.6.8 and 6.1.1.4'
F F 0.0171 0.0103 'International Tables Vol C Tables 4.2.6.8 and 6.1.1.4'
P P 0.1023 0.0942 'International Tables Vol C Tables 4.2.6.8 and 6.1.1.4'
I I -0.4742 1.8119 'International Tables Vol C Tables 4.2.6.8 and 6.1.1.4'

loop_
_geom_angle_atom_site_label_1
_geom_angle_atom_site_label_2
_geom_angle_atom_site_label_3
_geom_angle
_geom_angle_site_symmetry_1
_geom_angle_site_symmetry_3
_geom_angle_publ_flag
C2 P1 C5 110.25(9) . . ?
C2 P1 C8 110.60(9) . . ?
C5 P1 C8 110.09(9) . . ?
C2 P1 C1 105.84(9) . . ?
C5 P1 C1 108.71(10) . . ?
C8 P1 C1 111.27(9) . . ?
C3 C2 P1 115.85(13) . . ?
C3 C2 H2A 108.3 . . ?
P1 C2 H2A 108.3 . . ?
C3 C2 H2B 108.3 . . ?
P1 C2 H2B 108.3 . . ?
H2A C2 H2B 107.4 . . ?
C7 C6 C5 111.70(18) . . ?
C7 C6 H6A 109.3 . . ?
C5 C6 H6A 109.3 . . ?
C7 C6 H6B 109.3 . . ?
C5 C6 H6B 109.3 . . ?
H6A C6 H6B 107.9 . . ?
N3 C10 C9 178.6(2) . . ?
C10 C9 C8 109.71(17) . . ?
C10 C9 H9A 109.7 . . ?
C8 C9 H9A 109.7 . . ?
C10 C9 H9B 109.7 . . ?
C8 C9 H9B 109.7 . . ?
H9A C9 H9B 108.2 . . ?
C6 C5 P1 112.72(14) . . ?
C6 C5 H5A 109.0 . . ?
P1 C5 H5A 109.0 . . ?
C6 C5 H5B 109.0 . . ?
P1 C5 H5B 109.0 . . ?
H5A C5 H5B 107.8 . . ?
N1 C4 C3 176.1(2) . . ?
C9 C8 P1 115.13(13) . . ?
C9 C8 H8A 108.5 . . ?
P1 C8 H8A 108.5 . . ?
C9 C8 H8B 108.5 . . ?
P1 C8 H8B 108.5 . . ?
H8A C8 H8B 107.5 . . ?
F1 C1 P1 106.89(13) . . ?
F1 C1 H1A 110.3 . . ?
P1 C1 H1A 110.3 . . ?
F1 C1 H1B 110.3 . . ?
P1 C1 H1B 110.3 . . ?
H1A C1 H1B 108.6 . . ?
C4 C3 C2 107.96(16) . . ?
C4 C3 H3A 110.1 . . ?
C2 C3 H3A 110.1 . . ?
C4 C3 H3B 110.1 . . ?
C2 C3 H3B 110.1 . . ?
H3A C3 H3B 108.4 . . ?
N2 C7 C6 178.6(3) . . ?

loop_
_geom_bond_atom_site_label_1
_geom_bond_atom_site_label_2
_geom_bond_distance
_geom_bond_site_symmetry_2
_geom_bond_publ_flag
P1 C2 1.7939(19) . ?
P1 C5 1.7987(19) . ?
P1 C8 1.8036(19) . ?
P1 C1 1.8184(19) . ?
C2 C3 1.532(3) . ?
C2 H2A 0.915(15) . ?
C2 H2B 0.915(15) . ?
C6 C7 1.457(3) . ?
C6 C5 1.535(3) . ?
C6 H6A 0.916(16) . ?
C6 H6B 0.916(16) . ?
F1 C1 1.384(2) . ?
N2 C7 1.140(3) . ?
C10 N3 1.136(3) . ?
C10 C9 1.469(3) . ?
C9 C8 1.531(3) . ?
C9 H9A 0.962(17) . ?
C9 H9B 0.962(17) . ?
C5 H5A 0.916(16) . ?
C5 H5B 0.916(16) . ?
C4 N1 1.143(3) . ?
C4 C3 1.465(3) . ?
C8 H8A 0.922(16) . ?
C8 H8B 0.922(16) . ?
C1 H1A 0.931(16) . ?
C1 H1B 0.931(16) . ?
C3 H3A 0.934(16) . ?
C3 H3B 0.934(16) . ?

loop_
_geom_torsion_atom_site_label_1
_geom_torsion_atom_site_label_2
_geom_torsion_atom_site_label_3
_geom_torsion_atom_site_label_4
_geom_torsion
_geom_torsion_site_symmetry_1
_geom_torsion_site_symmetry_2
_geom_torsion_site_symmetry_3
_geom_torsion_site_symmetry_4
_geom_torsion_publ_flag
C5 P1 C2 C3 41.17(17) . . . . ?
C8 P1 C2 C3 -80.81(16) . . . . ?
C1 P1 C2 C3 158.57(14) . . . . ?
C7 C6 C5 P1 -179.99(15) . . . . ?
C2 P1 C5 C6 -174.85(14) . . . . ?
C8 P1 C5 C6 -52.57(17) . . . . ?
C1 P1 C5 C6 69.55(16) . . . . ?
C10 C9 C8 P1 174.86(15) . . . . ?
C2 P1 C8 C9 -74.58(16) . . . . ?
C5 P1 C8 C9 163.34(15) . . . . ?
C1 P1 C8 C9 42.75(18) . . . . ?
C2 P1 C1 F1 -52.98(16) . . . . ?
C5 P1 C1 F1 65.44(15) . . . . ?
C8 P1 C1 F1 -173.17(13) . . . . ?
P1 C2 C3 C4 179.59(13) . . . . ?
